data_4118976
loop_
_publ_author_name
'Takuji Hatakeyama'
'Sigma Hashimoto'
'Tsuyoshi Oba'
'Masaharu Nakamura'

_publ_contact_author_address
;
    Institute for Chemical Research, Kyoto University, Gokasho, Uji, 
    Kyoto 611-0011, Japan. 
;
_publ_contact_author_email ' hatake@scl.kyoto-u.ac.jp'
_publ_contact_author_fax ' +81-774-38-3186 '
_publ_contact_author_name 'Takuji Hatakeyama'
_publ_contact_author_phone ' +81-774-38-3184 '
_publ_section_title
;
 Azaboradibenzo[6]helicene: Carrier Inversion Induced by Helical
 Homochirality
;
_journal_name_full 'Journal of the American Chemical Society'
_journal_page_first 19600
_journal_page_last 19603
_journal_paper_doi 10.1021/ja310372f
_journal_volume 134
_journal_year 2012
_chemical_formula_moiety 'C32 H20 B N'
_chemical_formula_sum 'C32 H20 B N'
_chemical_formula_weight 429.33
_space_group_IT_number 15
_symmetry_cell_setting monoclinic
_symmetry_Int_Tables_number 15
_symmetry_space_group_name_Hall '-C 2yc'
_symmetry_space_group_name_H-M 'C 1 2/c 1'
_atom_sites_solution_hydrogens geom
_atom_sites_solution_primary direct
_atom_sites_solution_secondary difmap
_audit_creation_date 2012-09-15
_audit_creation_method 'by CrystalStructure 4.0'
_cell_angle_alpha 90.0000
_cell_angle_beta 133.054(3)
_cell_angle_gamma 90.0000
_cell_formula_units_Z 4
_cell_length_a 19.508(3)
_cell_length_b 9.6906(10)
_cell_length_c 15.2967(19)
_cell_measurement_reflns_used 2988
_cell_measurement_temperature 173
_cell_measurement_theta_max 30.93
_cell_measurement_theta_min 2.50
_cell_volume 2113.0(5)
_computing_cell_refinement CrystalClear
_computing_data_collection 'CrystalClear (Rigaku/MSC Inc., 2006)'
_computing_data_reduction CrystalClear
_computing_molecular_graphics 'CrystalStructure 4.0'
_computing_publication_material 'CrystalStructure 4.0 (Rigaku, 2010)'
_computing_structure_refinement 'SHELXL97 (Sheldrick, 2008)'
_computing_structure_solution 'Il Milione (Burla, et al., 2007)'
_diffrn_ambient_temperature 173
_diffrn_detector_area_resol_mean 29.257
_diffrn_measured_fraction_theta_full 0.997
_diffrn_measured_fraction_theta_max 0.997
_diffrn_measurement_device_type 'Rigaku Saturn70'
_diffrn_measurement_method \w
_diffrn_radiation_type 'Mo K\a'
_diffrn_radiation_wavelength 0.71070
_diffrn_reflns_av_R_equivalents 0.0490
_diffrn_reflns_limit_h_max 21
_diffrn_reflns_limit_h_min -23
_diffrn_reflns_limit_k_max 11
_diffrn_reflns_limit_k_min -11
_diffrn_reflns_limit_l_max 18
_diffrn_reflns_limit_l_min -18
_diffrn_reflns_number 7278
_diffrn_reflns_theta_full 25.50
_diffrn_reflns_theta_max 25.50
_diffrn_standards_number 0
_exptl_absorpt_coefficient_mu 0.077
_exptl_absorpt_correction_type none
_exptl_crystal_colour colorless
_exptl_crystal_density_diffrn 1.349
_exptl_crystal_description block
_exptl_crystal_F_000 896.00
_exptl_crystal_size_max 0.100
_exptl_crystal_size_mid 0.100
_exptl_crystal_size_min 0.100
_refine_diff_density_max 0.200
_refine_diff_density_min -0.200
_refine_ls_extinction_method none
_refine_ls_goodness_of_fit_ref 1.001
_refine_ls_hydrogen_treatment constr
_refine_ls_number_parameters 155
_refine_ls_number_reflns 1963
_refine_ls_number_restraints 0
_refine_ls_R_factor_gt 0.0443
_refine_ls_shift/su_max 0.000
_refine_ls_structure_factor_coef Fsqd
_refine_ls_weighting_details 'w = 1/[\s^2^(Fo^2^)+(0.0690P)^2^+0.0000P] where P=(Fo^2^+2Fc^2^)/3'
_refine_ls_weighting_scheme calc
_refine_ls_wR_factor_ref 0.1157
_reflns_number_gt 1456
_reflns_number_total 1963
_reflns_threshold_expression F^2^>2.0\s(F^2^)
_cod_data_source_file ja310372f_si_002.cif
_cod_data_source_block rac-BN[6]helicene
_cod_database_code 4118976

loop_
_symmetry_equiv_pos_site_id
_symmetry_equiv_pos_as_xyz
1 +X,+Y,+Z
2 -X,+Y,1/2-Z
3 -X,-Y,-Z
4 +X,-Y,1/2+Z
5 1/2+X,1/2+Y,+Z
6 1/2-X,1/2+Y,1/2-Z
7 1/2-X,1/2-Y,-Z
8 1/2+X,1/2-Y,1/2+Z

loop_
_atom_site_label
_atom_site_type_symbol
_atom_site_fract_x
_atom_site_fract_y
_atom_site_fract_z
_atom_site_U_iso_or_equiv
_atom_site_adp_type
_atom_site_occupancy
_atom_site_symmetry_multiplicity
_atom_site_calc_flag
_atom_site_refinement_flags
N1 N 0.5000 0.42954(17) 0.2500 0.0215(4) Uani 1.0 4 d .
C1 C 0.42345(11) 0.21324(16) 0.12487(13) 0.0244(4) Uani 1.0 8 d .
C2 C 0.47052(10) 0.50141(14) 0.14785(13) 0.0219(4) Uani 1.0 8 d .
C3 C 0.36790(10) 0.30084(15) 0.02335(13) 0.0235(4) Uani 1.0 8 d .
C4 C 0.40153(10) 0.44181(15) 0.03542(13) 0.0229(4) Uani 1.0 8 d .
C5 C 0.39556(11) 0.07420(16) 0.10759(14) 0.0292(4) Uani 1.0 8 d .
C6 C 0.51682(10) 0.62700(14) 0.16139(13) 0.0221(4) Uani 1.0 8 d .
C7 C 0.60085(11) 0.67739(15) 0.27275(14) 0.0255(4) Uani 1.0 8 d .
C8 C 0.31660(12) 0.02437(17) -0.00258(14) 0.0316(4) Uani 1.0 8 d .
C9 C 0.26033(11) 0.11362(17) -0.09946(14) 0.0299(4) Uani 1.0 8 d .
C10 C 0.28562(11) 0.24998(16) -0.08659(14) 0.0282(4) Uani 1.0 8 d .
C11 C 0.36916(11) 0.51741(16) -0.06657(14) 0.0289(4) Uani 1.0 8 d .
C12 C 0.40409(11) 0.64374(16) -0.05696(14) 0.0302(4) Uani 1.0 8 d .
C13 C 0.48011(11) 0.70062(15) 0.05664(14) 0.0252(4) Uani 1.0 8 d .
C14 C 0.52369(12) 0.82418(16) 0.06731(15) 0.0310(4) Uani 1.0 8 d .
C15 C 0.60307(12) 0.87176(16) 0.17621(15) 0.0330(5) Uani 1.0 8 d .
C16 C 0.64321(12) 0.79554(16) 0.27974(15) 0.0300(4) Uani 1.0 8 d .
B1 B 0.5000 0.2801(3) 0.2500 0.0235(6) Uani 1.0 4 d .
H5 H 0.4323 0.0129 0.1739 0.0351 Uiso 1.0 8 calc R
H7 H 0.6284 0.6283 0.3440 0.0306 Uiso 1.0 8 calc R
H8 H 0.3008 -0.0706 -0.0122 0.0380 Uiso 1.0 8 calc R
H9 H 0.2044 0.0806 -0.1746 0.0359 Uiso 1.0 8 calc R
H10 H 0.2467 0.3104 -0.1533 0.0338 Uiso 1.0 8 calc R
H11 H 0.3217 0.4784 -0.1438 0.0347 Uiso 1.0 8 calc R
H12 H 0.3772 0.6944 -0.1273 0.0362 Uiso 1.0 8 calc R
H14 H 0.4973 0.8752 -0.0027 0.0372 Uiso 1.0 8 calc R
H15 H 0.6310 0.9558 0.1820 0.0396 Uiso 1.0 8 calc R
H16 H 0.7001 0.8260 0.3552 0.0360 Uiso 1.0 8 calc R

loop_
_atom_site_aniso_label
_atom_site_aniso_U_11
_atom_site_aniso_U_22
_atom_site_aniso_U_33
_atom_site_aniso_U_12
_atom_site_aniso_U_13
_atom_site_aniso_U_23
N1 0.0212(10) 0.0240(10) 0.0186(10) 0.0000 0.0133(9) 0.0000
C1 0.0231(8) 0.0271(9) 0.0250(9) 0.0012(7) 0.0171(8) 0.0000(7)
C2 0.0218(8) 0.0239(9) 0.0216(9) 0.0046(7) 0.0154(7) 0.0024(7)
C3 0.0226(8) 0.0275(9) 0.0226(9) 0.0010(7) 0.0162(8) -0.0022(7)
C4 0.0211(8) 0.0257(9) 0.0214(8) 0.0024(7) 0.0144(7) -0.0001(7)
C5 0.0279(9) 0.0278(9) 0.0259(9) -0.0012(7) 0.0160(8) -0.0004(7)
C6 0.0227(8) 0.0220(8) 0.0247(9) 0.0034(7) 0.0174(8) 0.0000(7)
C7 0.0249(9) 0.0268(9) 0.0279(9) 0.0021(7) 0.0192(8) 0.0011(7)
C8 0.0311(10) 0.0276(9) 0.0311(10) -0.0045(8) 0.0192(9) -0.0046(8)
C9 0.0262(9) 0.0355(10) 0.0245(9) -0.0051(8) 0.0159(8) -0.0063(8)
C10 0.0260(9) 0.0330(9) 0.0227(9) -0.0008(7) 0.0155(8) -0.0008(7)
C11 0.0286(9) 0.0323(9) 0.0200(9) 0.0017(7) 0.0143(8) 0.0004(7)
C12 0.0346(10) 0.0292(9) 0.0243(9) 0.0056(8) 0.0192(9) 0.0069(7)
C13 0.0294(9) 0.0236(8) 0.0280(9) 0.0046(7) 0.0216(8) 0.0029(7)
C14 0.0392(10) 0.0272(9) 0.0340(10) 0.0049(8) 0.0278(9) 0.0064(8)
C15 0.0414(11) 0.0255(9) 0.0430(11) -0.0047(8) 0.0331(10) -0.0032(8)
C16 0.0296(9) 0.0303(9) 0.0326(10) -0.0042(8) 0.0221(9) -0.0037(8)
B1 0.0218(13) 0.0257(13) 0.0256(14) 0.0000 0.0173(12) 0.0000

loop_
_atom_type_symbol
_atom_type_description
_atom_type_scat_dispersion_real
_atom_type_scat_dispersion_imag
_atom_type_scat_source
C C 0.0033 0.0016
;
International Tables for Crystallography
(1992, Vol. C, Tables 4.2.6.8 and 6.1.1.4)
;
H H 0.0000 0.0000
;
International Tables for Crystallography
(1992, Vol. C, Table 6.1.1.4)
;
B B 0.0013 0.0007
;
International Tables for Crystallography
(1992, Vol. C, Tables 4.2.6.8 and 6.1.1.4)
;
N N 0.0061 0.0033
;
International Tables for Crystallography
(1992, Vol. C, Tables 4.2.6.8 and 6.1.1.4)
;

loop_
_geom_angle_atom_site_label_1
_geom_angle_atom_site_label_2
_geom_angle_atom_site_label_3
_geom_angle
_geom_angle_publ_flag
_geom_angle_site_symmetry_1
_geom_angle_site_symmetry_3
C2 N1 C2 121.48(15) yes . 2_655
C2 N1 B1 119.26(9) yes . .
C2 N1 B1 119.26(9) yes 2_655 .
C3 C1 C5 117.31(12) yes . .
C3 C1 B1 118.25(16) yes . .
C5 C1 B1 123.61(16) yes . .
N1 C2 C4 118.52(15) yes . .
N1 C2 C6 120.67(12) yes . .
C4 C2 C6 120.59(18) yes . .
C1 C3 C4 118.47(11) yes . .
C1 C3 C10 119.81(14) yes . .
C4 C3 C10 121.64(14) yes . .
C2 C4 C3 120.78(16) yes . .
C2 C4 C11 118.13(15) yes . .
C3 C4 C11 120.95(13) yes . .
C1 C5 C8 122.02(15) yes . .
C2 C6 C7 123.99(16) yes . .
C2 C6 C13 118.47(12) yes . .
C7 C6 C13 117.40(16) yes . .
C6 C7 C16 121.40(17) yes . .
C5 C8 C9 119.72(15) yes . .
C8 C9 C10 120.01(13) yes . .
C3 C10 C9 120.96(14) yes . .
C4 C11 C12 122.05(14) yes . .
C11 C12 C13 120.74(17) yes . .
C6 C13 C12 119.17(16) yes . .
C6 C13 C14 119.66(13) yes . .
C12 C13 C14 121.04(18) yes . .
C13 C14 C15 121.29(18) yes . .
C14 C15 C16 119.54(18) yes . .
C7 C16 C15 120.54(13) yes . .
N1 B1 C1 114.66(12) yes . .
N1 B1 C1 114.66(12) yes . 2_655
C1 B1 C1 130.7(2) yes . 2_655
C1 C5 H5 118.985 no . .
C8 C5 H5 118.990 no . .
C6 C7 H7 119.301 no . .
C16 C7 H7 119.300 no . .
C5 C8 H8 120.143 no . .
C9 C8 H8 120.134 no . .
C8 C9 H9 119.992 no . .
C10 C9 H9 119.996 no . .
C3 C10 H10 119.524 no . .
C9 C10 H10 119.515 no . .
C4 C11 H11 118.973 no . .
C12 C11 H11 118.976 no . .
C11 C12 H12 119.632 no . .
C13 C12 H12 119.631 no . .
C13 C14 H14 119.354 no . .
C15 C14 H14 119.354 no . .
C14 C15 H15 120.233 no . .
C16 C15 H15 120.229 no . .
C7 C16 H16 119.734 no . .
C15 C16 H16 119.730 no . .

loop_
_geom_bond_atom_site_label_1
_geom_bond_atom_site_label_2
_geom_bond_distance
_geom_bond_publ_flag
_geom_bond_site_symmetry_2
N1 C2 1.425(2) yes .
N1 C2 1.425(2) yes 2_655
N1 B1 1.448(4) yes .
C1 C3 1.417(2) yes .
C1 C5 1.409(3) yes .
C1 B1 1.5527(19) yes .
C2 C4 1.3937(19) yes .
C2 C6 1.444(3) yes .
C3 C4 1.471(3) yes .
C3 C10 1.4007(18) yes .
C4 C11 1.423(3) yes .
C5 C8 1.3790(19) yes .
C6 C7 1.4194(17) yes .
C6 C13 1.422(3) yes .
C7 C16 1.373(3) yes .
C8 C9 1.389(3) yes .
C9 C10 1.377(3) yes .
C11 C12 1.359(3) yes .
C12 C13 1.4157(19) yes .
C13 C14 1.412(3) yes .
C14 C15 1.365(2) yes .
C15 C16 1.405(3) yes .
C5 H5 0.950 no .
C7 H7 0.950 no .
C8 H8 0.950 no .
C9 H9 0.950 no .
C10 H10 0.950 no .
C11 H11 0.950 no .
C12 H12 0.950 no .
C14 H14 0.950 no .
C15 H15 0.950 no .
C16 H16 0.950 no .

loop_
_geom_contact_atom_site_label_1
_geom_contact_atom_site_label_2
_geom_contact_distance
_geom_contact_publ_flag
_geom_contact_site_symmetry_2
N1 C3 2.8315(16) no .
N1 C3 2.8315(16) no 2_655
N1 C4 2.4226(17) no 2_655
N1 C6 2.493(3) no 2_655
N1 C7 2.971(3) no .
N1 C7 2.971(3) no 2_655
C1 C2 2.885(3) no .
C1 C5 3.3617(19) no 2_655
C1 C9 2.8150(18) no .
C2 C6 3.012(4) no 2_655
C2 C7 2.938(4) no 2_655
C2 C12 2.802(3) no .
C3 C8 2.792(3) no .
C4 C13 2.840(3) no .
C4 B1 2.883(3) no .
C5 C5 3.3684(18) no 2_655
C5 C10 2.762(3) no .
C6 C6 3.195(4) no 2_655
C6 C7 3.111(4) no 2_655
C6 C11 2.8054(19) no .
C6 C15 2.826(3) no .
C7 C7 3.497(4) no 2_655
C7 C14 2.776(3) no .
C10 C11 2.964(3) no .
C13 C16 2.7911(19) no .
C3 C9 3.504(4) no 7_555
C3 C14 3.445(4) no 3_665
C5 C16 3.552(4) no 2_645
C9 C3 3.504(4) no 7_555
C9 C15 3.574(4) no 3_665
C10 C14 3.598(4) no 3_665
C10 C15 3.471(4) no 3_665
C11 C13 3.539(4) no 3_665
C13 C11 3.539(4) no 3_665
C14 C3 3.445(4) no 3_665
C14 C10 3.598(4) no 3_665
C15 C9 3.574(4) no 3_665
C15 C10 3.471(4) no 3_665
C16 C5 3.552(4) no 2_665
N1 H7 2.6707 no .
N1 H7 2.6707 no 2_655
C1 H5 3.0558 no 2_655
C1 H8 3.2923 no .
C1 H10 3.2934 no .
C2 H7 2.7167 no .
C2 H7 2.3621 no 2_655
C2 H11 3.2705 no .
C3 H5 3.2736 no .
C3 H9 3.2730 no .
C3 H11 2.6761 no .
C4 H7 2.9120 no 2_655
C4 H10 2.6778 no .
C4 H12 3.2859 no .
C5 H5 2.7346 no 2_655
C5 H9 3.2507 no .
C6 H7 2.7772 no 2_655
C6 H12 3.3046 no .
C6 H14 3.3045 no .
C6 H16 3.2895 no .
C7 H7 3.5368 no 2_655
C7 H15 3.2664 no .
C8 H10 3.2504 no .
C9 H5 3.2461 no .
C10 H8 3.2522 no .
C10 H11 2.6455 no .
C11 H7 3.5396 no 2_655
C11 H10 2.6764 no .
C12 H14 2.6387 no .
C13 H7 3.2889 no .
C13 H7 3.4168 no 2_655
C13 H11 3.2639 no .
C13 H15 3.2786 no .
C14 H12 2.6445 no .
C14 H16 3.2473 no .
C15 H7 3.2657 no .
C16 H14 3.2511 no .
B1 H5 2.7759 no .
B1 H5 2.7759 no 2_655
H5 H5 2.0006 no 2_655
H5 H8 2.3167 no .
H7 H16 2.3090 no .
H8 H9 2.3407 no .
H9 H10 2.3198 no .
H10 H11 2.1258 no .
H11 H12 2.2905 no .
H12 H14 2.4683 no .
H14 H15 2.3091 no .
H15 H16 2.3546 no .
N1 H9 3.3103 no 7_555
N1 H9 3.3103 no 8_555
C1 H14 3.2513 no 3_665
C2 H9 3.4500 no 8_555
C3 H14 3.3268 no 3_665
C5 H10 3.4765 no 7_555
C5 H14 3.4310 no 3_665
C5 H16 3.3232 no 2_645
C6 H9 3.3458 no 8_555
C6 H11 3.4929 no 3_665
C7 H5 3.5179 no 2_665
C7 H8 3.0960 no 8_555
C7 H9 2.9592 no 8_555
C7 H11 3.5391 no 3_665
C8 H7 3.0682 no 8_454
C8 H15 3.5275 no 3_665
C8 H16 3.1446 no 2_645
C9 H7 3.1353 no 8_454
C9 H11 3.3352 no 6_544
C9 H12 3.1580 no 6_544
C9 H15 3.1930 no 3_665
C10 H12 3.2488 no 6_544
C10 H15 3.4632 no 3_665
C11 H9 3.2173 no 6_554
C11 H15 3.4714 no 8_464
C11 H16 3.0364 no 8_464
C12 H9 3.1381 no 6_554
C12 H16 3.2285 no 8_464
C13 H11 3.5637 no 3_665
C14 H14 3.0133 no 3_675
C14 H15 3.5325 no 3_675
C15 H5 3.5789 no 1_565
C15 H5 3.1249 no 2_665
C15 H11 3.4415 no 8_565
C15 H14 3.1300 no 3_675
C16 H5 2.9217 no 2_665
C16 H8 3.1955 no 2_665
C16 H8 3.3124 no 8_555
C16 H11 3.5677 no 8_565
B1 H9 3.5736 no 7_555
B1 H9 3.5736 no 8_555
H5 C7 3.5179 no 2_645
H5 C15 3.5789 no 1_545
H5 C15 3.1249 no 2_645
H5 C16 2.9217 no 2_645
H5 H15 3.2263 no 2_645
H5 H16 2.9295 no 2_645
H7 C8 3.0682 no 8_555
H7 C9 3.1353 no 8_555
H7 H8 3.4910 no 2_665
H7 H8 2.5219 no 8_555
H7 H9 2.6367 no 8_555
H7 H16 3.3978 no 7_666
H8 C7 3.0960 no 8_454
H8 C16 3.1955 no 2_645
H8 C16 3.3124 no 8_454
H8 H7 3.4910 no 2_645
H8 H7 2.5219 no 8_454
H8 H16 2.6125 no 2_645
H8 H16 2.9423 no 8_454
H9 N1 3.3103 no 7_555
H9 C2 3.4500 no 8_454
H9 C6 3.3458 no 8_454
H9 C7 2.9592 no 8_454
H9 C11 3.2173 no 6_544
H9 C12 3.1381 no 6_544
H9 B1 3.5736 no 7_555
H9 H7 2.6367 no 8_454
H9 H11 2.6510 no 6_544
H9 H12 2.5197 no 6_544
H9 H15 3.3085 no 3_665
H10 C5 3.4765 no 7_555
H10 H12 2.7015 no 6_544
H10 H15 2.9684 no 8_464
H11 C6 3.4929 no 3_665
H11 C7 3.5391 no 3_665
H11 C9 3.3352 no 6_554
H11 C13 3.5637 no 3_665
H11 C15 3.4415 no 8_464
H11 C16 3.5677 no 8_464
H11 H9 2.6510 no 6_554
H11 H15 2.7950 no 8_464
H11 H16 3.0275 no 8_464
H12 C9 3.1580 no 6_554
H12 C10 3.2488 no 6_554
H12 H9 2.5197 no 6_554
H12 H10 2.7015 no 6_554
H12 H15 3.4684 no 3_675
H12 H16 3.2826 no 8_464
H14 C1 3.2513 no 3_665
H14 C3 3.3268 no 3_665
H14 C5 3.4310 no 3_665
H14 C14 3.0133 no 3_675
H14 C15 3.1300 no 3_675
H14 H14 2.4201 no 3_675
H14 H15 2.6632 no 3_675
H15 C8 3.5275 no 3_665
H15 C9 3.1930 no 3_665
H15 C10 3.4632 no 3_665
H15 C11 3.4714 no 8_565
H15 C14 3.5325 no 3_675
H15 H5 3.2263 no 2_665
H15 H9 3.3085 no 3_665
H15 H10 2.9684 no 8_565
H15 H11 2.7950 no 8_565
H15 H12 3.4684 no 3_675
H15 H14 2.6632 no 3_675
H16 C5 3.3232 no 2_665
H16 C8 3.1446 no 2_665
H16 C11 3.0364 no 8_565
H16 C12 3.2285 no 8_565
H16 H5 2.9295 no 2_665
H16 H7 3.3978 no 7_666
H16 H8 2.6125 no 2_665
H16 H8 2.9423 no 8_555
H16 H11 3.0275 no 8_565
H16 H12 3.2826 no 8_565

loop_
_geom_torsion_atom_site_label_1
_geom_torsion_atom_site_label_2
_geom_torsion_atom_site_label_3
_geom_torsion_atom_site_label_4
_geom_torsion
_geom_torsion_publ_flag
_geom_torsion_site_symmetry_1
_geom_torsion_site_symmetry_3
_geom_torsion_site_symmetry_4
C2 N1 C2 C4 -147.68(14) no . 2_655 2_655
C2 N1 C2 C6 37.7(3) no . 2_655 2_655
C2 N1 C2 C4 -147.68(14) no 2_655 . .
C2 N1 C2 C6 37.7(3) no 2_655 . .
C2 N1 B1 C1 -30.90(9) no . . .
C2 N1 B1 C1 149.10(9) no . . 2_655
B1 N1 C2 C4 32.32(19) no . . .
B1 N1 C2 C6 -142.29(12) no . . .
C2 N1 B1 C1 149.10(9) no 2_655 . .
C2 N1 B1 C1 -30.90(9) no 2_655 . 2_655
B1 N1 C2 C4 32.32(19) no . 2_655 2_655
B1 N1 C2 C6 -142.29(12) no . 2_655 2_655
C3 C1 C5 C8 -1.2(4) no . . .
C5 C1 C3 C4 -172.6(2) no . . .
C5 C1 C3 C10 4.1(4) no . . .
C3 C1 B1 N1 5.8(3) no . . .
C3 C1 B1 C1 -174.17(15) no . . 2_655
B1 C1 C3 C4 17.4(3) no . . .
B1 C1 C3 C10 -165.82(16) no . . .
C5 C1 B1 N1 -163.42(19) no . . .
C5 C1 B1 C1 16.6(3) no . . 2_655
B1 C1 C5 C8 168.13(18) no . . .
N1 C2 C4 C3 -7.2(3) no . . .
N1 C2 C4 C11 176.90(15) no . . .
N1 C2 C6 C7 9.3(3) no . . .
N1 C2 C6 C13 -175.12(15) no . . .
C4 C2 C6 C7 -165.23(18) no . . .
C4 C2 C6 C13 10.4(3) no . . .
C6 C2 C4 C3 167.42(17) no . . .
C6 C2 C4 C11 -8.5(3) no . . .
C1 C3 C4 C2 -17.6(4) no . . .
C1 C3 C4 C11 158.1(2) no . . .
C1 C3 C10 C9 -3.6(4) no . . .
C4 C3 C10 C9 173.0(2) no . . .
C10 C3 C4 C2 165.7(2) no . . .
C10 C3 C4 C11 -18.5(4) no . . .
C2 C4 C11 C12 0.7(4) no . . .
C3 C4 C11 C12 -175.20(19) no . . .
C1 C5 C8 C9 -2.3(4) no . . .
C2 C6 C7 C16 178.10(19) no . . .
C2 C6 C13 C12 -4.5(3) no . . .
C2 C6 C13 C14 179.64(18) no . . .
C7 C6 C13 C12 171.41(19) no . . .
C7 C6 C13 C14 -4.5(3) no . . .
C13 C6 C7 C16 2.4(4) no . . .
C6 C7 C16 C15 1.3(4) no . . .
C5 C8 C9 C10 2.8(4) no . . .
C8 C9 C10 C3 0.1(4) no . . .
C4 C11 C12 C13 5.2(4) no . . .
C11 C12 C13 C6 -3.1(4) no . . .
C11 C12 C13 C14 172.7(2) no . . .
C6 C13 C14 C15 2.8(4) no . . .
C12 C13 C14 C15 -172.9(2) no . . .
C13 C14 C15 C16 1.0(4) no . . .
C14 C15 C16 C7 -3.1(4) no . . .
